data_4311535
loop_
_publ_author_name
'Yu-Bin Dong'
'Xia Zhao'
'Ru-Qi Huang'
'Mark D. Smith'
'Hans-Conrad zur Loye'

_publ_section_title
;
 New Ag(I)-Containing Coordination Polymers Generated from Multidentate
 Schiff-Base Ligands
;
_journal_name_full 'Inorganic Chemistry'
_journal_page_first 5603
_journal_page_last 5612
_journal_paper_doi 10.1021/ic049787a
_journal_volume 43
_journal_year 2004
_chemical_formula_sum 'C49 H49 Ag4 Cl3 F24 N24 P4'
_chemical_formula_weight 2091.83
_chemical_name_systematic
; 
 ? 
;
_space_group_IT_number 116
_symmetry_cell_setting tetragonal
_symmetry_space_group_name_Hall 'P -4 -2c'
_symmetry_space_group_name_H-M 'P -4 c 2'
_atom_sites_solution_hydrogens geom
_atom_sites_solution_primary direct
_atom_sites_solution_secondary difmap
_audit_creation_method SHELXL-97
_cell_angle_alpha 90.00
_cell_angle_beta 90.00
_cell_angle_gamma 90.00
_cell_formula_units_Z 2
_cell_length_a 16.1067(3)
_cell_length_b 16.1067(3)
_cell_length_c 14.4935(5)
_cell_measurement_reflns_used 8130
_cell_measurement_temperature 150(2)
_cell_measurement_theta_max 48.00
_cell_measurement_theta_min 2.27
_cell_volume 3759.99(16)
_computing_cell_refinement 'SAINT+ NT V6.22 (Bruker, 2001)'
_computing_data_collection 'SMART NT V5.625 (Bruker, 1998)'
_computing_data_reduction 'SAINT+ NT V6.22'
_computing_molecular_graphics 'SHELXTL V6.1 (Sheldrick, 2000)'
_computing_publication_material 'SHELXTL V6.1'
_computing_structure_refinement 'SHELXL-97 (Sheldrick, 1997)'
_computing_structure_solution 'SHELXS-97 (Sheldrick, 1990)'
_diffrn_ambient_temperature 150(2)
_diffrn_measured_fraction_theta_full 0.997
_diffrn_measured_fraction_theta_max 0.997
_diffrn_measurement_device_type 'Bruker SMART APEX CCD diffractometer'
_diffrn_measurement_method 'omega scans'
_diffrn_radiation_monochromator graphite
_diffrn_radiation_source 'sealed tube'
_diffrn_radiation_type MoK\a
_diffrn_radiation_wavelength 0.71073
_diffrn_reflns_av_R_equivalents 0.0513
_diffrn_reflns_av_sigmaI/netI 0.0284
_diffrn_reflns_limit_h_max 17
_diffrn_reflns_limit_h_min -17
_diffrn_reflns_limit_k_max 17
_diffrn_reflns_limit_k_min -17
_diffrn_reflns_limit_l_max 16
_diffrn_reflns_limit_l_min -15
_diffrn_reflns_number 22755
_diffrn_reflns_theta_full 23.25
_diffrn_reflns_theta_max 23.25
_diffrn_reflns_theta_min 2.27
_diffrn_standards_decay_% 0
_exptl_absorpt_coefficient_mu 1.331
_exptl_absorpt_correction_T_max 1.0000
_exptl_absorpt_correction_T_min 0.7167
_exptl_absorpt_correction_type multi-scan
_exptl_absorpt_process_details '(SADABS, Bruker, 2001)'
_exptl_crystal_colour yellow
_exptl_crystal_density_diffrn 1.848
_exptl_crystal_density_method 'not measured'
_exptl_crystal_description needle
_exptl_crystal_F_000 2052
_exptl_crystal_size_max 0.36
_exptl_crystal_size_mid 0.08
_exptl_crystal_size_min 0.06
_refine_diff_density_max 0.875
_refine_diff_density_min -0.382
_refine_diff_density_rms 0.141
_refine_ls_abs_structure_details 'Flack H D (1983), Acta Cryst. A39, 876-881'
_refine_ls_abs_structure_Flack 0.06(8)
_refine_ls_extinction_method none
_refine_ls_goodness_of_fit_ref 1.132
_refine_ls_hydrogen_treatment constr
_refine_ls_matrix_type full
_refine_ls_number_parameters 297
_refine_ls_number_reflns 2694
_refine_ls_number_restraints 65
_refine_ls_restrained_S_all 1.145
_refine_ls_R_factor_all 0.0628
_refine_ls_R_factor_gt 0.0608
_refine_ls_shift/su_max 0.000
_refine_ls_shift/su_mean 0.000
_refine_ls_structure_factor_coef Fsqd
_refine_ls_weighting_details 'calc w=1/[\s^2^(Fo^2^)+(0.0849P)^2^+11.3185P] where P=(Fo^2^+2Fc^2^)/3'
_refine_ls_weighting_scheme calc
_refine_ls_wR_factor_gt 0.1529
_refine_ls_wR_factor_ref 0.1543
_reflns_number_gt 2594
_reflns_number_total 2694
_reflns_threshold_expression >2sigma(I)
_cod_data_source_file ic049787asi20040218_092415_5.cif
_cod_data_source_block 5
_cod_depositor_comments
;
The following automatic conversions were performed:
'_symmetry_cell_setting' value 'Tetragonal' changed to 'tetragonal'
according to '/home/saulius/struct/CIF-dictionaries/cif_core.dic'
dictionary named 'cif_core.dic' version 2.4.1 from 2010-06-29.

Automatic conversion script
Id: cif_fix_enum 1527 2010-12-29 10:47:43Z saulius 
;
_cod_database_code 4311535

loop_
_symmetry_equiv_pos_as_xyz
'x, y, z'
'-x, -y, z'
'y, -x, -z'
'-y, x, -z'
'x, -y, z+1/2'
'-x, y, z+1/2'
'y, x, -z+1/2'
'-y, -x, -z+1/2'

loop_
_atom_site_label
_atom_site_type_symbol
_atom_site_fract_x
_atom_site_fract_y
_atom_site_fract_z
_atom_site_U_iso_or_equiv
_atom_site_adp_type
_atom_site_occupancy
_atom_site_symmetry_multiplicity
_atom_site_calc_flag
_atom_site_refinement_flags
_atom_site_disorder_assembly
_atom_site_disorder_group
Ag Ag 0.28422(5) 0.72695(5) 0.40884(5) 0.0514(3) Uani 1 1 d . . .
C1 C 0.3111(8) 0.5643(8) 0.5398(8) 0.062(3) Uani 1 1 d . . .
H1 H 0.3350 0.6046 0.5796 0.074 Uiso 1 1 calc R . .
C2 C 0.3106(7) 0.4835(8) 0.5679(8) 0.060(3) Uani 1 1 d . . .
H2 H 0.3353 0.4686 0.6251 0.072 Uiso 1 1 calc R . .
C3 C 0.2437(8) 0.4482(7) 0.4367(8) 0.055(3) Uani 1 1 d . . .
H3 H 0.2171 0.4082 0.3987 0.066 Uiso 1 1 calc R . .
C4 C 0.2478(6) 0.5307(6) 0.4066(8) 0.045(2) Uani 1 1 d . . .
C5 C 0.2102(6) 0.5565(6) 0.3154(7) 0.041(2) Uani 1 1 d . . .
C6 C 0.1748(9) 0.4918(7) 0.2518(11) 0.080(4) Uani 1 1 d . . .
H6A H 0.1622 0.5170 0.1919 0.121 Uiso 1 1 calc R . .
H6B H 0.1237 0.4691 0.2786 0.121 Uiso 1 1 calc R . .
H6C H 0.2153 0.4470 0.2434 0.121 Uiso 1 1 calc R . .
C7 C 0.0493(9) 0.6883(15) 0.2907(10) 0.133(8) Uani 1 1 d . . .
H7A H 0.0139 0.6392 0.2835 0.200 Uiso 1 1 calc R . .
H7B H 0.0146 0.7383 0.2907 0.200 Uiso 1 1 calc R . .
H7C H 0.0796 0.6846 0.3492 0.200 Uiso 1 1 calc R . .
C8 C 0.1090(6) 0.6924(8) 0.2135(8) 0.056(3) Uani 1 1 d . . .
C9 C 0.0808(6) 0.7333(8) 0.1301(9) 0.058(3) Uani 1 1 d . . .
C10 C 0.0016(10) 0.7489(14) 0.1074(13) 0.130(8) Uani 1 1 d . . .
H10 H -0.0404 0.7326 0.1497 0.156 Uiso 1 1 calc R . .
C11 C 0.0370(11) 0.8131(10) -0.0247(10) 0.089(5) Uani 1 1 d . . .
H11 H 0.0229 0.8427 -0.0792 0.107 Uiso 1 1 calc R . .
C12 C 0.1162(7) 0.8009(7) -0.0061(8) 0.054(3) Uani 1 1 d . . .
H12 H 0.1571 0.8219 -0.0472 0.065 Uiso 1 1 calc R . .
N1 N 0.2800(5) 0.5895(6) 0.4596(6) 0.049(2) Uani 1 1 d . . .
N2 N 0.2751(5) 0.4247(6) 0.5149(7) 0.052(2) Uani 1 1 d . . .
N3 N 0.2106(5) 0.6354(5) 0.3022(6) 0.0422(19) Uani 1 1 d . . .
N4 N 0.1806(4) 0.6650(5) 0.2170(5) 0.0362(18) Uani 1 1 d . . .
N5 N 0.1404(5) 0.7595(5) 0.0696(5) 0.0397(19) Uani 1 1 d . . .
N6 N -0.0227(8) 0.7866(11) 0.0280(12) 0.127(7) Uani 1 1 d . . .
P1 P 0.5000 0.5000 0.2500 0.0633(15) Uani 1 4 d S . .
F1 F 0.5000 0.5000 0.3607(7) 0.108(4) Uani 1 2 d S . .
F2 F 0.4300(4) 0.5700(4) 0.2500 0.091(3) Uani 1 2 d S . .
F3 F 0.5689(4) 0.5689(4) 0.2500 0.117(4) Uani 1 2 d S . .
P2 P 0.23223(15) 0.76777(15) 0.7500 0.0473(8) Uani 1 2 d S . .
F4 F 0.2916(4) 0.8281(5) 0.6931(5) 0.076(2) Uani 1 1 d . . .
F5 F 0.1624(3) 0.8376(3) 0.7500 0.088(3) Uani 1 2 d S . .
F6 F 0.1947(5) 0.7306(5) 0.6563(5) 0.077(2) Uani 1 1 d . . .
F7 F 0.3013(4) 0.6987(4) 0.7500 0.069(2) Uani 1 2 d S . .
P3 P 0.0026(10) 0.5176(6) 0.5135(6) 0.050(4) Uani 0.25 1 d PDU . .
F8A F 0.0788(14) 0.5820(13) 0.5202(19) 0.048(5) Uani 0.25 1 d PDU . .
F9 F 0.0666(13) 0.4434(13) 0.5268(12) 0.064(7) Uani 0.25 1 d PDU . .
F10 F 0.0000 0.5000 0.4046(11) 0.095(7) Uani 0.50 2 d SPDU . .
F11 F -0.0628(12) 0.5900(11) 0.4947(11) 0.044(6) Uani 0.25 1 d PDU . .
F12 F -0.0017(17) 0.5326(14) 0.6216(10) 0.072(8) Uani 0.25 1 d PDU . .
F8B F 0.0695(15) 0.5489(12) 0.5358(19) 0.048(5) Uani 0.25 1 d PDU . .
C21 C 1.0267(13) 0.9733(13) 0.7500 0.15(3) Uani 0.50 2 d SPD . .
H21A H 1.0669 0.9331 0.7500 0.175 Uiso 0.50 2 d SPR . .
Cl1 Cl 0.9290(7) 0.9290(7) 0.7500 0.185(9) Uani 0.50 2 d SPD . .
Cl2 Cl 1.0545(12) 1.0152(11) 0.8494(11) 0.259(13) Uani 0.50 1 d PD . .

loop_
_atom_site_aniso_label
_atom_site_aniso_U_11
_atom_site_aniso_U_22
_atom_site_aniso_U_33
_atom_site_aniso_U_23
_atom_site_aniso_U_13
_atom_site_aniso_U_12
Ag 0.0657(6) 0.0425(5) 0.0461(4) 0.0074(4) -0.0067(4) -0.0005(4)
C1 0.067(7) 0.071(8) 0.048(7) 0.015(6) -0.019(6) -0.015(6)
C2 0.061(7) 0.074(8) 0.043(7) 0.026(6) -0.011(5) -0.006(6)
C3 0.062(6) 0.044(6) 0.057(8) 0.002(5) -0.009(6) 0.000(5)
C4 0.049(5) 0.041(5) 0.044(6) -0.001(5) 0.009(5) 0.008(4)
C5 0.049(5) 0.035(6) 0.038(6) 0.014(4) -0.012(4) 0.003(4)
C6 0.122(10) 0.060(7) 0.060(7) 0.007(7) -0.026(10) -0.003(7)
C7 0.054(8) 0.27(2) 0.072(10) 0.065(13) 0.034(7) 0.050(12)
C8 0.038(6) 0.079(7) 0.051(6) 0.016(5) 0.009(5) 0.022(5)
C9 0.036(6) 0.073(8) 0.065(7) 0.021(6) 0.007(5) 0.018(5)
C10 0.065(9) 0.22(2) 0.107(14) 0.092(15) 0.022(9) 0.054(12)
C11 0.107(13) 0.105(11) 0.056(8) 0.041(8) 0.016(9) 0.013(10)
C12 0.053(7) 0.062(7) 0.049(7) 0.007(5) -0.003(5) 0.004(5)
N1 0.056(6) 0.048(5) 0.043(5) 0.007(4) -0.011(4) 0.001(4)
N2 0.055(6) 0.065(6) 0.036(5) 0.023(5) -0.007(4) 0.003(4)
N3 0.035(4) 0.054(5) 0.037(5) 0.013(4) -0.002(3) 0.003(4)
N4 0.038(4) 0.042(4) 0.029(4) 0.007(3) -0.001(3) -0.002(3)
N5 0.047(5) 0.042(4) 0.030(4) 0.009(3) 0.003(3) 0.006(4)
N6 0.059(8) 0.205(18) 0.116(13) 0.072(12) -0.013(8) 0.053(10)
P1 0.072(2) 0.072(2) 0.046(3) 0.000 0.000 -0.023(3)
F1 0.183(15) 0.079(8) 0.063(6) 0.000 0.000 0.018(8)
F2 0.102(5) 0.102(5) 0.069(6) -0.027(5) -0.027(5) 0.017(6)
F3 0.099(5) 0.099(5) 0.152(11) 0.044(7) -0.044(7) -0.048(7)
P2 0.0442(12) 0.0442(12) 0.053(2) -0.0039(15) -0.0039(15) 0.0061(15)
F4 0.073(4) 0.081(5) 0.075(5) 0.020(4) 0.000(4) -0.008(4)
F5 0.060(3) 0.060(3) 0.145(9) -0.005(6) -0.005(6) 0.028(4)
F6 0.084(5) 0.084(5) 0.061(4) -0.005(4) -0.022(4) 0.005(4)
F7 0.066(4) 0.066(4) 0.075(6) -0.008(5) -0.008(5) 0.025(4)
P3 0.034(4) 0.061(11) 0.054(5) 0.014(5) 0.018(6) 0.010(8)
F8A 0.038(6) 0.038(10) 0.066(8) 0.022(8) 0.010(6) 0.010(8)
F9 0.050(11) 0.041(11) 0.101(14) 0.021(11) 0.011(11) -0.013(10)
F10 0.108(12) 0.108(12) 0.069(10) 0.000 0.000 -0.030(10)
F11 0.033(9) 0.027(10) 0.073(11) 0.024(9) -0.018(9) -0.002(8)
F12 0.078(12) 0.082(13) 0.056(11) 0.003(9) -0.001(10) 0.005(12)
F8B 0.038(6) 0.038(10) 0.066(8) 0.022(8) 0.010(6) 0.010(8)
C21 0.11(2) 0.11(2) 0.21(5) -0.13(3) -0.13(3) 0.06(3)
Cl1 0.154(9) 0.154(9) 0.25(2) 0.085(13) -0.085(13) 0.016(13)
Cl2 0.30(2) 0.175(16) 0.30(2) -0.114(16) -0.169(19) 0.109(19)

loop_
_atom_type_symbol
_atom_type_description
_atom_type_scat_dispersion_real
_atom_type_scat_dispersion_imag
_atom_type_scat_source
C C 0.0033 0.0016 'International Tables Vol C Tables 4.2.6.8 and 6.1.1.4'
H H 0.0000 0.0000 'International Tables Vol C Tables 4.2.6.8 and 6.1.1.4'
N N 0.0061 0.0033 'International Tables Vol C Tables 4.2.6.8 and 6.1.1.4'
F F 0.0171 0.0103 'International Tables Vol C Tables 4.2.6.8 and 6.1.1.4'
P P 0.1023 0.0942 'International Tables Vol C Tables 4.2.6.8 and 6.1.1.4'
Ag Ag -0.8971 1.1015 'International Tables Vol C Tables 4.2.6.8 and 6.1.1.4'
Cl Cl 0.1484 0.1585 'International Tables Vol C Tables 4.2.6.8 and 6.1.1.4'

loop_
_geom_angle_atom_site_label_1
_geom_angle_atom_site_label_2
_geom_angle_atom_site_label_3
_geom_angle
_geom_angle_site_symmetry_1
_geom_angle_site_symmetry_3
_geom_angle_publ_flag
N5 Ag N1 147.2(3) 8_665 . ?
N5 Ag N3 120.3(3) 8_665 . ?
N1 Ag N3 67.2(3) . . ?
N5 Ag N4 68.9(2) 8_665 8_665 ?
N1 Ag N4 143.8(3) . 8_665 ?
N3 Ag N4 93.3(2) . 8_665 ?
N5 Ag N2 103.3(3) 8_665 3_566 ?
N1 Ag N2 82.8(3) . 3_566 ?
N3 Ag N2 134.9(3) . 3_566 ?
N4 Ag N2 92.0(3) 8_665 3_566 ?
N1 C1 C2 123.4(11) . . ?
N2 C2 C1 120.1(9) . . ?
N2 C3 C4 122.1(11) . . ?
N1 C4 C3 121.0(10) . . ?
N1 C4 C5 117.9(9) . . ?
C3 C4 C5 121.0(10) . . ?
N3 C5 C6 126.6(9) . . ?
N3 C5 C4 113.5(9) . . ?
C6 C5 C4 119.8(9) . . ?
N4 C8 C9 119.2(9) . . ?
N4 C8 C7 124.1(11) . . ?
C9 C8 C7 116.6(10) . . ?
C10 C9 N5 116.9(12) . . ?
C10 C9 C8 126.0(12) . . ?
N5 C9 C8 117.1(9) . . ?
C9 C10 N6 124.4(15) . . ?
N6 C11 C12 123.1(12) . . ?
C11 C12 N5 121.4(11) . . ?
C4 N1 C1 115.9(10) . . ?
C4 N1 Ag 120.4(7) . . ?
C1 N1 Ag 123.7(8) . . ?
C3 N2 C2 117.3(10) . . ?
C3 N2 Ag 129.8(8) . 4_656 ?
C2 N2 Ag 112.7(7) . 4_656 ?
C5 N3 N4 117.6(9) . . ?
C5 N3 Ag 120.4(6) . . ?
N4 N3 Ag 121.1(6) . . ?
C8 N4 N3 118.5(8) . . ?
C8 N4 Ag 114.2(6) . 8_665 ?
N3 N4 Ag 123.2(5) . 8_665 ?
C12 N5 C9 118.3(9) . . ?
C12 N5 Ag 122.6(7) . 8_665 ?
C9 N5 Ag 118.5(6) . 8_665 ?
C11 N6 C10 115.6(12) . . ?
F3 P1 F3 180.000(1) . 2_665 ?
F3 P1 F2 90.000(1) . . ?
F3 P1 F2 90.000(1) 2_665 . ?
F3 P1 F2 90.000(1) . 2_665 ?
F3 P1 F2 90.000(1) 2_665 2_665 ?
F2 P1 F2 180.000(1) . 2_665 ?
F3 P1 F1 90.000(1) . 7 ?
F3 P1 F1 90.000(1) 2_665 7 ?
F2 P1 F1 90.000(1) . 7 ?
F2 P1 F1 90.0 2_665 7 ?
F3 P1 F1 90.000(1) . . ?
F3 P1 F1 90.000(1) 2_665 . ?
F2 P1 F1 90.000(1) . . ?
F2 P1 F1 90.0 2_665 . ?
F1 P1 F1 180.000(1) 7 . ?
F7 P2 F5 180.000(1) . . ?
F7 P2 F4 90.4(3) . . ?
F5 P2 F4 89.6(3) . . ?
F7 P2 F4 90.4(3) . 8_666 ?
F5 P2 F4 89.6(3) . 8_666 ?
F4 P2 F4 179.2(6) . 8_666 ?
F7 P2 F6 90.2(3) . 8_666 ?
F5 P2 F6 89.8(3) . 8_666 ?
F4 P2 F6 89.1(5) . 8_666 ?
F4 P2 F6 90.9(5) 8_666 8_666 ?
F7 P2 F6 90.2(3) . . ?
F5 P2 F6 89.8(3) . . ?
F4 P2 F6 90.9(5) . . ?
F4 P2 F6 89.1(5) 8_666 . ?
F6 P2 F6 179.7(7) 8_666 . ?
P3 P3 F8B 122(4) 2_565 . ?
P3 P3 F9 111(4) 2_565 2_565 ?
F8B P3 F9 121.0(17) . 2_565 ?
P3 P3 F12 98.3(10) 2_565 . ?
F8B P3 F12 73.6(18) . . ?
F9 P3 F12 75.0(13) 2_565 . ?
P3 P3 F9 50(3) 2_565 . ?
F8B P3 F9 73.1(15) . . ?
F9 P3 F9 154.9(13) 2_565 . ?
F12 P3 F9 91.4(7) . . ?
P3 P3 F11 129(3) 2_565 . ?
F8B P3 F11 108.8(15) . . ?
F9 P3 F11 26.0(11) 2_565 . ?
F12 P3 F11 91.6(7) . . ?
F9 P3 F11 176.8(10) . . ?
P3 P3 F10 79.7(4) 2_565 . ?
F8B P3 F10 110.6(15) . . ?
F9 P3 F10 102.1(11) 2_565 . ?
F12 P3 F10 175.7(15) . . ?
F9 P3 F10 90.2(7) . . ?
F11 P3 F10 86.8(7) . . ?
P3 P3 F8A 139(3) 2_565 . ?
F8B P3 F8A 19.0(14) . . ?
F9 P3 F8A 109.6(16) 2_565 . ?
F12 P3 F8A 82.9(16) . . ?
F9 P3 F8A 89.0(14) . . ?
F11 P3 F8A 92.4(14) . . ?
F10 P3 F8A 101.1(13) . . ?
P3 P3 F8B 40(3) 2_565 2_565 ?
F8B P3 F8B 148(2) . 2_565 ?
F9 P3 F8B 70.9(14) 2_565 2_565 ?
F12 P3 F8B 82.7(15) . 2_565 ?
F9 P3 F8B 86.8(14) . 2_565 ?
F11 P3 F8B 92.5(13) . 2_565 ?
F10 P3 F8B 93.5(13) . 2_565 ?
F8A P3 F8B 164.9(13) . 2_565 ?
P3 P3 F12 62.9(9) 2_565 2_565 ?
F8B P3 F12 87.9(17) . 2_565 ?
F9 P3 F12 94.8(10) 2_565 2_565 ?
F12 P3 F12 36.1(15) . 2_565 ?
F9 P3 F12 63.4(13) . 2_565 ?
F11 P3 F12 118.8(13) . 2_565 ?
F10 P3 F12 142.5(10) . 2_565 ?
F8A P3 F12 104.4(14) . 2_565 ?
F8B P3 F12 60.8(15) 2_565 2_565 ?
P3 P3 F11 38(3) 2_565 2_565 ?
F8B P3 F11 88.1(16) . 2_565 ?
F9 P3 F11 149.0(16) 2_565 2_565 ?
F12 P3 F11 106.7(9) . 2_565 ?
F9 P3 F11 18.7(8) . 2_565 ?
F11 P3 F11 158.2(10) . 2_565 ?
F10 P3 F11 74.1(6) . 2_565 ?
F8A P3 F11 101.3(13) . 2_565 ?
F8B P3 F11 78.5(12) 2_565 2_565 ?
F12 P3 F11 74.2(7) 2_565 2_565 ?
P3 P3 F8A 31(3) 2_565 2_565 ?
F8B P3 F8A 149.0(15) . 2_565 ?
F9 P3 F8A 79.9(16) 2_565 2_565 ?
F12 P3 F8A 92.5(15) . 2_565 ?
F9 P3 F8A 79.8(12) . 2_565 ?
F11 P3 F8A 98.9(13) . 2_565 ?
F10 P3 F8A 83.8(9) . 2_565 ?
F8A P3 F8A 167.9(11) . 2_565 ?
F8B P3 F8A 11.9(13) 2_565 2_565 ?
F12 P3 F8A 66.4(13) 2_565 2_565 ?
F11 P3 F8A 69.1(8) 2_565 2_565 ?
F8B F8A P3 42(4) . . ?
F8B F8A P3 34(3) . 2_565 ?
P3 F8A P3 10.5(8) . 2_565 ?
F11 F9 P3 101(2) 2_565 2_565 ?
F11 F9 P3 116(2) 2_565 . ?
P3 F9 P3 19.7(11) 2_565 . ?
F11 F9 F8B 143(2) 2_565 . ?
P3 F9 F8B 63.3(10) 2_565 . ?
P3 F9 F8B 43.7(13) . . ?
F11 F9 F12 128(4) 2_565 2_565 ?
P3 F9 F12 60.0(12) 2_565 2_565 ?
P3 F9 F12 63.1(10) . 2_565 ?
F8B F9 F12 74.9(15) . 2_565 ?
P3 F10 P3 20.6(8) . 2_565 ?
F9 F11 P3 52.7(19) 2_565 . ?
F9 F11 P3 45.6(14) 2_565 2_565 ?
P3 F11 P3 12.9(10) . 2_565 ?
F12 F12 P3 81.1(8) 2_565 . ?
F12 F12 F8B 97(2) 2_565 . ?
P3 F12 F8B 43.6(13) . . ?
F12 F12 P3 62.8(8) 2_565 2_565 ?
P3 F12 P3 18.7(7) . 2_565 ?
F8B F12 P3 55.2(7) . 2_565 ?
F12 F12 F9 104(2) 2_565 2_565 ?
P3 F12 F9 45.0(8) . 2_565 ?
F8B F12 F9 78.3(11) . 2_565 ?
P3 F12 F9 53.5(6) 2_565 2_565 ?
F8A F8B P3 119(5) . . ?
F8A F8B P3 134(5) . 2_565 ?
P3 F8B P3 17.5(9) . 2_565 ?
F8A F8B F9 150(6) . . ?
P3 F8B F9 63.2(10) . . ?
P3 F8B F9 45.9(11) 2_565 . ?
F8A F8B F12 125(5) . . ?
P3 F8B F12 62.7(14) . . ?
P3 F8B F12 64.0(11) 2_565 . ?
F9 F8B F12 83.4(12) . . ?
C21 C21 Cl2 84.4(12) 2_775 8_776 ?
C21 C21 Cl2 84.4(12) 2_775 . ?
Cl2 C21 Cl2 169(2) 8_776 . ?
C21 C21 Cl1 69.4(10) 2_775 2_775 ?
Cl2 C21 Cl1 114.6(11) 8_776 2_775 ?
Cl2 C21 Cl1 61.1(9) . 2_775 ?
C21 C21 Cl1 69.4(10) 2_775 . ?
Cl2 C21 Cl1 61.1(9) 8_776 . ?
Cl2 C21 Cl1 114.5(11) . . ?
Cl1 C21 Cl1 139(2) 2_775 . ?
C21 C21 Cl2 57.3(9) 2_775 7_556 ?
Cl2 C21 Cl2 60.0(16) 8_776 7_556 ?
Cl2 C21 Cl2 113.2(17) . 7_556 ?
Cl1 C21 Cl2 55.2(9) 2_775 7_556 ?
Cl1 C21 Cl2 100.9(12) . 7_556 ?
C21 C21 Cl2 57.3(9) 2_775 2_775 ?
Cl2 C21 Cl2 113.2(17) 8_776 2_775 ?
Cl2 C21 Cl2 60.0(16) . 2_775 ?
Cl1 C21 Cl2 100.9(12) 2_775 2_775 ?
Cl1 C21 Cl2 55.2(9) . 2_775 ?
Cl2 C21 Cl2 114.6(18) 7_556 2_775 ?
Cl2 Cl1 Cl2 122.7(14) 2_775 8_776 ?
Cl2 Cl1 C21 57.3(6) 2_775 2_775 ?
Cl2 Cl1 C21 69.1(10) 8_776 2_775 ?
Cl2 Cl1 C21 69.1(10) 2_775 . ?
Cl2 Cl1 C21 57.3(6) 8_776 . ?
C21 Cl1 C21 41(2) 2_775 . ?
C21 Cl2 Cl1 61.7(8) . 2_775 ?
C21 Cl2 Cl2 68.2(11) . 2_775 ?
Cl1 Cl2 Cl2 106.8(9) 2_775 2_775 ?
C21 Cl2 C21 38.3(19) . 2_775 ?
Cl1 Cl2 C21 55.7(6) 2_775 2_775 ?
Cl2 Cl2 C21 51.7(7) 2_775 2_775 ?

loop_
_geom_bond_atom_site_label_1
_geom_bond_atom_site_label_2
_geom_bond_distance
_geom_bond_site_symmetry_2
_geom_bond_publ_flag
Ag N5 2.271(8) 8_665 ?
Ag N1 2.334(9) . ?
Ag N3 2.443(9) . ?
Ag N4 2.492(7) 8_665 ?
Ag N2 2.519(9) 3_566 ?
C1 N1 1.329(14) . ?
C1 C2 1.364(17) . ?
C2 N2 1.347(16) . ?
C3 N2 1.297(15) . ?
C3 C4 1.400(15) . ?
C4 N1 1.326(14) . ?
C4 C5 1.512(14) . ?
C5 N3 1.285(13) . ?
C5 C6 1.504(17) . ?
C7 C8 1.477(16) . ?
C8 N4 1.236(12) . ?
C8 C9 1.449(15) . ?
C9 C10 1.343(19) . ?
C9 N5 1.366(13) . ?
C10 N6 1.36(2) . ?
C11 N6 1.301(18) . ?
C11 C12 1.32(2) . ?
C12 N5 1.343(13) . ?
N2 Ag 2.519(9) 4_656 ?
N3 N4 1.409(10) . ?
N4 Ag 2.492(7) 8_665 ?
N5 Ag 2.271(8) 8_665 ?
P1 F3 1.570(10) . ?
P1 F3 1.570(10) 2_665 ?
P1 F2 1.595(10) . ?
P1 F2 1.595(10) 2_665 ?
P1 F1 1.604(10) 7 ?
P1 F1 1.604(10) . ?
P2 F7 1.573(9) . ?
P2 F5 1.590(8) . ?
P2 F4 1.593(7) . ?
P2 F4 1.593(7) 8_666 ?
P2 F6 1.603(7) 8_666 ?
P2 F6 1.603(7) . ?
P3 P3 0.57(2) 2_565 ?
P3 F8B 1.23(3) . ?
P3 F9 1.29(3) 2_565 ?
P3 F12 1.586(14) . ?
P3 F9 1.590(14) . ?
P3 F11 1.596(13) . ?
P3 F10 1.605(14) . ?
P3 F8A 1.609(13) . ?
P3 F8B 1.612(14) 2_565 ?
P3 F12 1.763(16) 2_565 ?
P3 F11 2.00(2) 2_565 ?
P3 F8A 2.07(3) 2_565 ?
F8A F8B 0.60(2) . ?
F8A P3 2.07(3) 2_565 ?
F9 F11 0.71(2) 2_565 ?
F9 P3 1.29(3) 2_565 ?
F9 F8B 1.70(3) . ?
F9 F12 1.77(3) 2_565 ?
F10 P3 1.605(14) 2_565 ?
F11 F9 0.71(2) 2_565 ?
F11 P3 2.00(2) 2_565 ?
F12 F12 1.05(4) 2_565 ?
F12 F8B 1.71(4) . ?
F12 P3 1.763(16) 2_565 ?
F12 F9 1.77(3) 2_565 ?
F8B P3 1.612(14) 2_565 ?
C21 C21 1.22(6) 2_775 ?
C21 Cl2 1.653(9) 8_776 ?
C21 Cl2 1.653(9) . ?
C21 Cl1 1.729(16) 2_775 ?
C21 Cl1 1.729(16) . ?
C21 Cl2 1.955(19) 7_556 ?
C21 Cl2 1.955(19) 2_775 ?
Cl1 Cl2 1.72(2) 2_775 ?
Cl1 Cl2 1.72(2) 8_776 ?
Cl1 C21 1.729(16) 2_775 ?
Cl2 Cl1 1.72(2) 2_775 ?
Cl2 Cl2 1.82(4) 2_775 ?
Cl2 C21 1.955(19) 2_775 ?

loop_
_geom_torsion_atom_site_label_1
_geom_torsion_atom_site_label_2
_geom_torsion_atom_site_label_3
_geom_torsion_atom_site_label_4
_geom_torsion
_geom_torsion_site_symmetry_1
_geom_torsion_site_symmetry_2
_geom_torsion_site_symmetry_3
_geom_torsion_site_symmetry_4
_geom_torsion_publ_flag
N1 C1 C2 N2 -2(2) . . . . ?
N2 C3 C4 N1 -3.8(18) . . . . ?
N2 C3 C4 C5 -179.6(10) . . . . ?
N1 C4 C5 N3 -3.4(13) . . . . ?
C3 C4 C5 N3 172.6(10) . . . . ?
N1 C4 C5 C6 178.5(11) . . . . ?
C3 C4 C5 C6 -5.6(16) . . . . ?
N4 C8 C9 C10 163.7(18) . . . . ?
C7 C8 C9 C10 -18(3) . . . . ?
N4 C8 C9 N5 -17.4(18) . . . . ?
C7 C8 C9 N5 161.1(15) . . . . ?
N5 C9 C10 N6 2(3) . . . . ?
C8 C9 C10 N6 -179.2(19) . . . . ?
N6 C11 C12 N5 0(3) . . . . ?
C3 C4 N1 C1 3.0(15) . . . . ?
C5 C4 N1 C1 179.0(10) . . . . ?
C3 C4 N1 Ag -179.0(8) . . . . ?
C5 C4 N1 Ag -3.1(12) . . . . ?
C2 C1 N1 C4 -0.2(18) . . . . ?
C2 C1 N1 Ag -178.1(10) . . . . ?
N5 Ag N1 C4 116.0(8) 8_665 . . . ?
N3 Ag N1 C4 5.0(7) . . . . ?
N4 Ag N1 C4 -57.0(9) 8_665 . . . ?
N2 Ag N1 C4 -140.5(8) 3_566 . . . ?
N5 Ag N1 C1 -66.3(11) 8_665 . . . ?
N3 Ag N1 C1 -177.2(10) . . . . ?
N4 Ag N1 C1 120.7(10) 8_665 . . . ?
N2 Ag N1 C1 37.2(10) 3_566 . . . ?
C4 C3 N2 C2 1.4(18) . . . . ?
C4 C3 N2 Ag 177.2(8) . . . 4_656 ?
C1 C2 N2 C3 1.4(18) . . . . ?
C1 C2 N2 Ag -175.1(10) . . . 4_656 ?
C6 C5 N3 N4 -5.1(16) . . . . ?
C4 C5 N3 N4 176.9(8) . . . . ?
C6 C5 N3 Ag -174.0(10) . . . . ?
C4 C5 N3 Ag 8.0(11) . . . . ?
N5 Ag N3 C5 -151.3(7) 8_665 . . . ?
N1 Ag N3 C5 -7.2(7) . . . . ?
N4 Ag N3 C5 141.3(7) 8_665 . . . ?
N2 Ag N3 C5 45.3(9) 3_566 . . . ?
N5 Ag N3 N4 40.2(7) 8_665 . . . ?
N1 Ag N3 N4 -175.7(7) . . . . ?
N4 Ag N3 N4 -27.2(5) 8_665 . . . ?
N2 Ag N3 N4 -123.2(6) 3_566 . . . ?
C9 C8 N4 N3 171.8(10) . . . . ?
C7 C8 N4 N3 -7(2) . . . . ?
C9 C8 N4 Ag 13.8(15) . . . 8_665 ?
C7 C8 N4 Ag -164.6(14) . . . 8_665 ?
C5 N3 N4 C8 99.9(11) . . . . ?
Ag N3 N4 C8 -91.3(10) . . . . ?
C5 N3 N4 Ag -104.2(9) . . . 8_665 ?
Ag N3 N4 Ag 64.6(7) . . . 8_665 ?
C11 C12 N5 C9 -3.1(18) . . . . ?
C11 C12 N5 Ag 168.2(11) . . . 8_665 ?
C10 C9 N5 C12 2(2) . . . . ?
C8 C9 N5 C12 -177.0(11) . . . . ?
C10 C9 N5 Ag -169.6(14) . . . 8_665 ?
C8 C9 N5 Ag 11.4(14) . . . 8_665 ?
C12 C11 N6 C10 4(3) . . . . ?
C9 C10 N6 C11 -5(4) . . . . ?
P3 P3 F8A F8B -35(7) 2_565 . . . ?
F9 P3 F8A F8B 130(6) 2_565 . . . ?
F12 P3 F8A F8B 59(6) . . . . ?
F9 P3 F8A F8B -32(6) . . . . ?
F11 P3 F8A F8B 150(6) . . . . ?
F10 P3 F8A F8B -122(6) . . . . ?
F8B P3 F8A F8B 41(11) 2_565 . . . ?
F12 P3 F8A F8B 30(6) 2_565 . . . ?
F11 P3 F8A F8B -47(6) 2_565 . . . ?
F8A P3 F8A F8B -9(13) 2_565 . . . ?
F8B P3 F8A P3 35(7) . . . 2_565 ?
F9 P3 F8A P3 165.8(19) 2_565 . . 2_565 ?
F12 P3 F8A P3 94.5(15) . . . 2_565 ?
F9 P3 F8A P3 3.0(15) . . . 2_565 ?
F11 P3 F8A P3 -174.2(16) . . . 2_565 ?
F10 P3 F8A P3 -87.0(16) . . . 2_565 ?
F8B P3 F8A P3 77(6) 2_565 . . 2_565 ?
F12 P3 F8A P3 65.2(13) 2_565 . . 2_565 ?
F11 P3 F8A P3 -11.2(12) 2_565 . . 2_565 ?
F8A P3 F8A P3 26(7) 2_565 . . 2_565 ?
P3 P3 F9 F11 46(3) 2_565 . . 2_565 ?
F8B P3 F9 F11 -142(4) . . . 2_565 ?
F9 P3 F9 F11 90(6) 2_565 . . 2_565 ?
F12 P3 F9 F11 146(4) . . . 2_565 ?
F11 P3 F9 F11 -14(31) . . . 2_565 ?
F10 P3 F9 F11 -30(3) . . . 2_565 ?
F8A P3 F9 F11 -131(4) . . . 2_565 ?
F8B P3 F9 F11 63(3) 2_565 . . 2_565 ?
F12 P3 F9 F11 122(4) 2_565 . . 2_565 ?
F8A P3 F9 F11 53(3) 2_565 . . 2_565 ?
F8B P3 F9 P3 172.2(18) . . . 2_565 ?
F9 P3 F9 P3 44(4) 2_565 . . 2_565 ?
F12 P3 F9 P3 99.7(16) . . . 2_565 ?
F11 P3 F9 P3 -60(28) . . . 2_565 ?
F10 P3 F9 P3 -76.3(7) . . . 2_565 ?
F8A P3 F9 P3 -177.4(15) . . . 2_565 ?
F8B P3 F9 P3 17.2(14) 2_565 . . 2_565 ?
F12 P3 F9 P3 76.0(16) 2_565 . . 2_565 ?
F11 P3 F9 P3 -46(3) 2_565 . . 2_565 ?
F8A P3 F9 P3 7.4(10) 2_565 . . 2_565 ?
P3 P3 F9 F8B -172.2(18) 2_565 . . . ?
F9 P3 F9 F8B -128(3) 2_565 . . . ?
F12 P3 F9 F8B -72.4(19) . . . . ?
F11 P3 F9 F8B 128(28) . . . . ?
F10 P3 F9 F8B 111.6(15) . . . . ?
F8A P3 F9 F8B 10(2) . . . . ?
F8B P3 F9 F8B -155(2) 2_565 . . . ?
F12 P3 F9 F8B -96.2(18) 2_565 . . . ?
F11 P3 F9 F8B 142(4) 2_565 . . . ?
F8A P3 F9 F8B -164.8(15) 2_565 . . . ?
P3 P3 F9 F12 -76.0(16) 2_565 . . 2_565 ?
F8B P3 F9 F12 96.2(18) . . . 2_565 ?
F9 P3 F9 F12 -32(3) 2_565 . . 2_565 ?
F12 P3 F9 F12 24(2) . . . 2_565 ?
F11 P3 F9 F12 -136(28) . . . 2_565 ?
F10 P3 F9 F12 -152.2(14) . . . 2_565 ?
F8A P3 F9 F12 106.7(16) . . . 2_565 ?
F8B P3 F9 F12 -58.8(15) 2_565 . . 2_565 ?
F11 P3 F9 F12 -122(4) 2_565 . . 2_565 ?
F8A P3 F9 F12 -68.6(15) 2_565 . . 2_565 ?
F8B P3 F10 P3 121(4) . . . 2_565 ?
F9 P3 F10 P3 -109(4) 2_565 . . 2_565 ?
F12 P3 F10 P3 -63(12) . . . 2_565 ?
F9 P3 F10 P3 49(3) . . . 2_565 ?
F11 P3 F10 P3 -130(3) . . . 2_565 ?
F8A P3 F10 P3 138(3) . . . 2_565 ?
F8B P3 F10 P3 -38(3) 2_565 . . 2_565 ?
F12 P3 F10 P3 5.6(18) 2_565 . . 2_565 ?
F11 P3 F10 P3 39(3) 2_565 . . 2_565 ?
F8A P3 F10 P3 -31(3) 2_565 . . 2_565 ?
P3 P3 F11 F9 52(3) 2_565 . . 2_565 ?
F8B P3 F11 F9 -123(3) . . . 2_565 ?
F12 P3 F11 F9 -50(3) . . . 2_565 ?
F9 P3 F11 F9 110(27) . . . 2_565 ?
F10 P3 F11 F9 126(3) . . . 2_565 ?
F8A P3 F11 F9 -133(3) . . . 2_565 ?
F8B P3 F11 F9 33(3) 2_565 . . 2_565 ?
F12 P3 F11 F9 -25(3) 2_565 . . 2_565 ?
F11 P3 F11 F9 98(4) 2_565 . . 2_565 ?
F8A P3 F11 F9 43(3) 2_565 . . 2_565 ?
F8B P3 F11 P3 -175(2) . . . 2_565 ?
F9 P3 F11 P3 -52(3) 2_565 . . 2_565 ?
F12 P3 F11 P3 -102.0(19) . . . 2_565 ?
F9 P3 F11 P3 57(28) . . . 2_565 ?
F10 P3 F11 P3 74.1(8) . . . 2_565 ?
F8A P3 F11 P3 175.1(17) . . . 2_565 ?
F8B P3 F11 P3 -19.2(16) 2_565 . . 2_565 ?
F12 P3 F11 P3 -77(2) 2_565 . . 2_565 ?
F11 P3 F11 P3 45.6(18) 2_565 . . 2_565 ?
F8A P3 F11 P3 -9.1(11) 2_565 . . 2_565 ?
P3 P3 F12 F12 12(4) 2_565 . . 2_565 ?
F8B P3 F12 F12 -110(3) . . . 2_565 ?
F9 P3 F12 F12 121(3) 2_565 . . 2_565 ?
F9 P3 F12 F12 -38(3) . . . 2_565 ?
F11 P3 F12 F12 141(3) . . . 2_565 ?
F10 P3 F12 F12 74(11) . . . 2_565 ?
F8A P3 F12 F12 -127(3) . . . 2_565 ?
F8B P3 F12 F12 49(3) 2_565 . . 2_565 ?
F11 P3 F12 F12 -27(3) 2_565 . . 2_565 ?
F8A P3 F12 F12 42(3) 2_565 . . 2_565 ?
P3 P3 F12 F8B 121(4) 2_565 . . . ?
F9 P3 F12 F8B -129.4(17) 2_565 . . . ?
F9 P3 F12 F8B 72.0(16) . . . . ?
F11 P3 F12 F8B -109.2(16) . . . . ?
F10 P3 F12 F8B -176(12) . . . . ?
F8A P3 F12 F8B -16.9(16) . . . . ?
F8B P3 F12 F8B 158.5(10) 2_565 . . . ?
F12 P3 F12 F8B 110(3) 2_565 . . . ?
F11 P3 F12 F8B 82.9(18) 2_565 . . . ?
F8A P3 F12 F8B 151.8(17) 2_565 . . . ?
F8B P3 F12 P3 -121(4) . . . 2_565 ?
F9 P3 F12 P3 109(4) 2_565 . . 2_565 ?
F9 P3 F12 P3 -49(3) . . . 2_565 ?
F11 P3 F12 P3 130(4) . . . 2_565 ?
F10 P3 F12 P3 62(12) . . . 2_565 ?
F8A P3 F12 P3 -138(3) . . . 2_565 ?
F8B P3 F12 P3 37(3) 2_565 . . 2_565 ?
F12 P3 F12 P3 -12(4) 2_565 . . 2_565 ?
F11 P3 F12 P3 -38(3) 2_565 . . 2_565 ?
F8A P3 F12 P3 30(3) 2_565 . . 2_565 ?
P3 P3 F12 F9 -109(4) 2_565 . . 2_565 ?
F8B P3 F12 F9 129.4(17) . . . 2_565 ?
F9 P3 F12 F9 -158.6(11) . . . 2_565 ?
F11 P3 F12 F9 20.2(14) . . . 2_565 ?
F10 P3 F12 F9 -47(12) . . . 2_565 ?
F8A P3 F12 F9 112.5(16) . . . 2_565 ?
F8B P3 F12 F9 -72.1(15) 2_565 . . 2_565 ?
F12 P3 F12 F9 -121(3) 2_565 . . 2_565 ?
F11 P3 F12 F9 -147.7(17) 2_565 . . 2_565 ?
F8A P3 F12 F9 -78.8(16) 2_565 . . 2_565 ?
P3 F8A F8B P3 -11(2) 2_565 . . . ?
P3 F8A F8B P3 11(2) . . . 2_565 ?
P3 F8A F8B F9 86(9) . . . . ?
P3 F8A F8B F9 75(10) 2_565 . . . ?
P3 F8A F8B F12 -76(5) . . . . ?
P3 F8A F8B F12 -87(7) 2_565 . . . ?
P3 P3 F8B F8A 153(6) 2_565 . . . ?
F9 P3 F8B F8A -57(7) 2_565 . . . ?
F12 P3 F8B F8A -117(6) . . . . ?
F9 P3 F8B F8A 146(7) . . . . ?
F11 P3 F8B F8A -31(7) . . . . ?
F10 P3 F8B F8A 62(6) . . . . ?
F8B P3 F8B F8A -161(5) 2_565 . . . ?
F12 P3 F8B F8A -151(6) 2_565 . . . ?
F11 P3 F8B F8A 135(6) 2_565 . . . ?
F8A P3 F8B F8A 176(5) 2_565 . . . ?
F9 P3 F8B P3 150(2) 2_565 . . 2_565 ?
F12 P3 F8B P3 89.6(18) . . . 2_565 ?
F9 P3 F8B P3 -7.1(19) . . . 2_565 ?
F11 P3 F8B P3 176(2) . . . 2_565 ?
F10 P3 F8B P3 -90.7(19) . . . 2_565 ?
F8A P3 F8B P3 -153(6) . . . 2_565 ?
F8B P3 F8B P3 46.0(19) 2_565 . . 2_565 ?
F12 P3 F8B P3 55.8(13) 2_565 . . 2_565 ?
F11 P3 F8B P3 -18.5(14) 2_565 . . 2_565 ?
F8A P3 F8B P3 23(2) 2_565 . . 2_565 ?
P3 P3 F8B F9 7.1(19) 2_565 . . . ?
F9 P3 F8B F9 157.2(17) 2_565 . . . ?
F12 P3 F8B F9 96.6(10) . . . . ?
F11 P3 F8B F9 -177.4(10) . . . . ?
F10 P3 F8B F9 -83.7(10) . . . . ?
F8A P3 F8B F9 -146(7) . . . . ?
F8B P3 F8B F9 53(3) 2_565 . . . ?
F12 P3 F8B F9 62.9(13) 2_565 . . . ?
F11 P3 F8B F9 -11.4(10) 2_565 . . . ?
F8A P3 F8B F9 30(3) 2_565 . . . ?
P3 P3 F8B F12 -89.6(18) 2_565 . . . ?
F9 P3 F8B F12 60.5(16) 2_565 . . . ?
F9 P3 F8B F12 -96.6(10) . . . . ?
F11 P3 F8B F12 86.0(10) . . . . ?
F10 P3 F8B F12 179.7(9) . . . . ?
F8A P3 F8B F12 117(6) . . . . ?
F8B P3 F8B F12 -44(3) 2_565 . . . ?
F12 P3 F8B F12 -33.8(14) 2_565 . . . ?
F11 P3 F8B F12 -108.0(11) 2_565 . . . ?
F8A P3 F8B F12 -66(3) 2_565 . . . ?
F11 F9 F8B F8A -33(13) 2_565 . . . ?
P3 F9 F8B F8A -105(10) 2_565 . . . ?
P3 F9 F8B F8A -102(10) . . . . ?
F12 F9 F8B F8A -169(10) 2_565 . . . ?
F11 F9 F8B P3 69(6) 2_565 . . . ?
P3 F9 F8B P3 -2.9(7) 2_565 . . . ?
F12 F9 F8B P3 -66.6(13) 2_565 . . . ?
F11 F9 F8B P3 72(5) 2_565 . . 2_565 ?
P3 F9 F8B P3 2.9(7) . . . 2_565 ?
F12 F9 F8B P3 -63.7(13) 2_565 . . 2_565 ?
F11 F9 F8B F12 132(5) 2_565 . . . ?
P3 F9 F8B F12 59.8(10) 2_565 . . . ?
P3 F9 F8B F12 62.7(12) . . . . ?
F12 F9 F8B F12 -3.9(16) 2_565 . . . ?
F12 F12 F8B F8A 177(6) 2_565 . . . ?
P3 F12 F8B F8A 108(6) . . . . ?
P3 F12 F8B F8A 127(6) 2_565 . . . ?
F9 F12 F8B F8A 74(6) 2_565 . . . ?
F12 F12 F8B P3 70(3) 2_565 . . . ?
P3 F12 F8B P3 19.5(10) 2_565 . . . ?
F9 F12 F8B P3 -33.9(12) 2_565 . . . ?
F12 F12 F8B P3 50(2) 2_565 . . 2_565 ?
P3 F12 F8B P3 -19.5(10) . . . 2_565 ?
F9 F12 F8B P3 -53.4(10) 2_565 . . 2_565 ?
F12 F12 F8B F9 6(3) 2_565 . . . ?
P3 F12 F8B F9 -63.2(10) . . . . ?
P3 F12 F8B F9 -43.6(10) 2_565 . . . ?
F9 F12 F8B F9 -97.1(12) 2_565 . . . ?
C21 C21 Cl1 Cl2 -63.8(6) 2_775 . . 2_775 ?
Cl2 C21 Cl1 Cl2 -158.9(10) 8_776 . . 2_775 ?
Cl2 C21 Cl1 Cl2 9.6(16) . . . 2_775 ?
Cl1 C21 Cl1 Cl2 -63.8(6) 2_775 . . 2_775 ?
Cl2 C21 Cl1 Cl2 -112.4(15) 7_556 . . 2_775 ?
C21 C21 Cl1 Cl2 95.1(9) 2_775 . . 8_776 ?
Cl2 C21 Cl1 Cl2 168(2) . . . 8_776 ?
Cl1 C21 Cl1 Cl2 95.1(9) 2_775 . . 8_776 ?
Cl2 C21 Cl1 Cl2 46.5(13) 7_556 . . 8_776 ?
Cl2 C21 Cl1 Cl2 158.9(10) 2_775 . . 8_776 ?
Cl2 C21 Cl1 C21 -95.1(9) 8_776 . . 2_775 ?
Cl2 C21 Cl1 C21 73.4(17) . . . 2_775 ?
Cl1 C21 Cl1 C21 0.0 2_775 . . 2_775 ?
Cl2 C21 Cl1 C21 -48.6(10) 7_556 . . 2_775 ?
Cl2 C21 Cl1 C21 63.8(6) 2_775 . . 2_775 ?
C21 C21 Cl2 Cl1 -69.5(7) 2_775 . . 2_775 ?
Cl2 C21 Cl2 Cl1 -69.5(7) 8_776 . . 2_775 ?
Cl1 C21 Cl2 Cl1 -134(2) . . . 2_775 ?
Cl2 C21 Cl2 Cl1 -18.8(9) 7_556 . . 2_775 ?
Cl2 C21 Cl2 Cl1 -124.7(14) 2_775 . . 2_775 ?
C21 C21 Cl2 Cl2 55.2(8) 2_775 . . 2_775 ?
Cl2 C21 Cl2 Cl2 55.2(8) 8_776 . . 2_775 ?
Cl1 C21 Cl2 Cl2 124.7(14) 2_775 . . 2_775 ?
Cl1 C21 Cl2 Cl2 -9.1(16) . . . 2_775 ?
Cl2 C21 Cl2 Cl2 106.0(19) 7_556 . . 2_775 ?
Cl2 C21 Cl2 C21 0.00(4) 8_776 . . 2_775 ?
Cl1 C21 Cl2 C21 69.5(7) 2_775 . . 2_775 ?
Cl1 C21 Cl2 C21 -64.3(16) . . . 2_775 ?
Cl2 C21 Cl2 C21 50.7(13) 7_556 . . 2_775 ?
Cl2 C21 Cl2 C21 -55.2(8) 2_775 . . 2_775 ?
